data_2241662
loop_
_publ_author_name
'Gomes, Ligia R.'
'Low, John Nicolson'
'Oliveira, Catarina'
'Cagide, Fernando'
'Borges, Fernanda'

_publ_section_title
;
 Crystal structures of three 3,4,5-trimethoxybenzamide-based derivatives
;
_journal_coeditor_code HB7575
_journal_issue 5
_journal_name_full 'Acta Crystallographica Section E'
_journal_page_first 675
_journal_page_last 682
_journal_paper_doi 10.1107/S2056989016005958
_journal_volume 72
_journal_year 2016
_chemical_formula_iupac 'C16 H25 N O5'
_chemical_formula_moiety 'C16 H25 N O5'
_chemical_formula_sum 'C16 H25 N O5'
_chemical_formula_weight 311.37
_chemical_name_systematic
;
<i>N</i>-(6-Hydroxyhexyl)-3,4,5-trimethoxybenzamide
;
_space_group_crystal_system monoclinic
_space_group_IT_number 14
_space_group_name_Hall '-P 2ybc'
_space_group_name_H-M_alt 'P 1 21/c 1'
_symmetry_space_group_name_Hall '-P 2ybc'
_symmetry_space_group_name_H-M 'P 1 21/c 1'
_atom_sites_solution_hydrogens mixed
_audit_creation_method SHELXL-2014/7
_cell_angle_alpha 90
_cell_angle_beta 99.956(7)
_cell_angle_gamma 90
_cell_formula_units_Z 4
_cell_length_a 22.3351(18)
_cell_length_b 5.0467(4)
_cell_length_c 14.2265(10)
_cell_measurement_reflns_used 4347
_cell_measurement_temperature 100(2)
_cell_measurement_theta_max 27.4620
_cell_measurement_theta_min 2.7540
_cell_volume 1579.4(2)
_computing_cell_refinement
;
CrysAlis PRO (Agilent, 2014)
;
_computing_data_collection
;
<i>CrystalClear-SM Expert</i> (Rigaku, 2012)
;
_computing_data_reduction
;
CrysAlis PRO (Agilent, 2014)
;
_computing_molecular_graphics
;
Mercury (Macrae <i>et al.</i>,  2006)
;
_computing_publication_material
;
OSCAIL (McArdle <i>et al.</i>,  2004),
SHELXL2014 (Sheldrick, 2015b) and
PLATON (Spek, 2009)
;
_computing_structure_refinement
;
OSCAIL (McArdle <i>et al.</i>,  2004),
<i>ShelXle</i> (H\"ubschle <i>et al.</i>,  2011) and
SHELXL2014 (Sheldrick, 2015b)
;
_computing_structure_solution
;
SHELXT (Sheldrick, 2015a),
PLATON (Spek, 2009),
<i>Flipper 25</i> (Oszl\'anyi & S\"ut\>o, 2004) and
<i>OLEX2</i> (Dolomanov <i>et al.</i>, 2009).
;
_diffrn_ambient_temperature 100(2)
_diffrn_detector_area_resol_mean 28.5714
_diffrn_measured_fraction_theta_full 1.000
_diffrn_measured_fraction_theta_max 0.999
_diffrn_measurement_device 'four-circle \k diffractometer'
_diffrn_measurement_device_type 'Rigaku AFC12'
_diffrn_measurement_method 'profile data from \w-scans'
_diffrn_radiation_type MoK\a
_diffrn_radiation_wavelength 0.71073
_diffrn_reflns_av_R_equivalents 0.1231
_diffrn_reflns_limit_h_max 28
_diffrn_reflns_limit_h_min -29
_diffrn_reflns_limit_k_max 6
_diffrn_reflns_limit_k_min -6
_diffrn_reflns_limit_l_max 18
_diffrn_reflns_limit_l_min -18
_diffrn_reflns_number 19396
_diffrn_reflns_theta_full 25.000
_diffrn_reflns_theta_max 27.485
_diffrn_reflns_theta_min 1.851
_exptl_absorpt_coefficient_mu 0.097
_exptl_absorpt_correction_T_max 1.00000
_exptl_absorpt_correction_T_min 0.80273
_exptl_absorpt_correction_type multi-scan
_exptl_absorpt_process_details
;
(CrysAlis PRO; Agilent, 2014)
;
_exptl_crystal_colour colourless
_exptl_crystal_density_diffrn 1.309
_exptl_crystal_description needle
_exptl_crystal_F_000 672
_exptl_crystal_size_max 0.150
_exptl_crystal_size_mid 0.020
_exptl_crystal_size_min 0.010
_refine_diff_density_max 0.251
_refine_diff_density_min -0.333
_refine_ls_extinction_method none
_refine_ls_goodness_of_fit_ref 0.966
_refine_ls_hydrogen_treatment mixed
_refine_ls_matrix_type full
_refine_ls_number_parameters 210
_refine_ls_number_reflns 3626
_refine_ls_number_restraints 0
_refine_ls_restrained_S_all 0.966
_refine_ls_R_factor_all 0.1405
_refine_ls_R_factor_gt 0.0622
_refine_ls_shift/su_max 0.003
_refine_ls_shift/su_mean 0.000
_refine_ls_structure_factor_coef Fsqd
_refine_ls_weighting_details 'w=1/[\s^2^(Fo^2^)+(0.0434P)^2^+1.2336P] where P=(Fo^2^+2Fc^2^)/3'
_refine_ls_weighting_scheme calc
_refine_ls_wR_factor_gt 0.1065
_refine_ls_wR_factor_ref 0.1328
_reflns_number_gt 2039
_reflns_number_total 3627
_reflns_threshold_expression 'I > 2\s(I)'
_cod_data_source_file hb7575sup1.cif
_cod_data_source_block 1
_cod_database_code 2241662
_shelx_space_group_comment
;
The symmetry employed for this shelxl refinement is uniquely defined
by the following loop, which should always be used as a source of
symmetry information in preference to the above space-group names.
They are only intended as comments.
;
_shelx_estimated_absorpt_t_min 0.986
_shelx_estimated_absorpt_t_max 0.999

loop_
_space_group_symop_operation_xyz
'x, y, z'
'-x, y+1/2, -z+1/2'
'-x, -y, -z'
'x, -y-1/2, z-1/2'

loop_
_atom_site_type_symbol
_atom_site_label
_atom_site_fract_x
_atom_site_fract_y
_atom_site_fract_z
_atom_site_U_iso_or_equiv
_atom_site_adp_type
_atom_site_calc_flag
_atom_site_occupancy
O O3 0.14707(8) 0.7309(4) -0.17742(12) 0.0226(5) Uani d 1
O O4 0.06131(7) 0.3824(4) -0.14864(12) 0.0192(4) Uani d 1
O O5 0.07387(7) 0.0830(4) 0.00766(11) 0.0182(4) Uani d 1
O O11 0.29716(8) 0.7024(4) 0.14247(12) 0.0199(4) Uani d 1
O O19 0.49154(9) 0.5665(4) 0.70885(12) 0.0239(5) Uani d 1
H H19 0.4980(17) 0.729(8) 0.738(3) 0.071(13) Uiso d 1
N N12 0.29857(10) 0.2623(5) 0.17360(15) 0.0178(5) Uani d 1
H H12 0.2877(13) 0.124(6) 0.154(2) 0.026(9) Uiso d 1
C C1 0.22016(11) 0.4387(5) 0.05130(16) 0.0139(6) Uani d 1
C C2 0.21185(11) 0.6062(5) -0.02766(16) 0.0156(6) Uani d 1
H H2 0.2420 0.7331 -0.0355 0.019 Uiso calc 1
C C3 0.15876(11) 0.5858(5) -0.09520(16) 0.0160(6) Uani d 1
C C4 0.11325(11) 0.4077(5) -0.08137(16) 0.0157(6) Uani d 1
C C5 0.12136(11) 0.2437(5) -0.00138(17) 0.0144(6) Uani d 1
C C6 0.17580(11) 0.2542(5) 0.06407(17) 0.0152(6) Uani d 1
H H6 0.1825 0.1363 0.1169 0.018 Uiso calc 1
C C11 0.27558(11) 0.4775(5) 0.12591(17) 0.0143(6) Uani d 1
C C13 0.34700(11) 0.2710(6) 0.25675(17) 0.0186(6) Uani d 1
H H13A 0.3551 0.4575 0.2766 0.022 Uiso calc 1
H H13B 0.3847 0.1966 0.2397 0.022 Uiso calc 1
C C14 0.32987(11) 0.1155(6) 0.33872(17) 0.0188(6) Uani d 1
H H14A 0.3197 -0.0682 0.3172 0.023 Uiso calc 1
H H14B 0.2930 0.1951 0.3568 0.023 Uiso calc 1
C C15 0.38004(12) 0.1073(5) 0.42678(17) 0.0187(6) Uani d 1
H H15A 0.3676 -0.0165 0.4739 0.022 Uiso calc 1
H H15B 0.4175 0.0357 0.4078 0.022 Uiso calc 1
C C16 0.39460(12) 0.3745(5) 0.47458(18) 0.0183(6) Uani d 1
H H16A 0.3566 0.4557 0.4879 0.022 Uiso calc 1
H H16B 0.4116 0.4932 0.4304 0.022 Uiso calc 1
C C17 0.43995(11) 0.3505(5) 0.56771(17) 0.0178(6) Uani d 1
H H17A 0.4248 0.2175 0.6090 0.021 Uiso calc 1
H H17B 0.4792 0.2856 0.5533 0.021 Uiso calc 1
C C18 0.45040(12) 0.6094(6) 0.62129(17) 0.0200(6) Uani d 1
H H18A 0.4676 0.7416 0.5820 0.024 Uiso calc 1
H H18B 0.4113 0.6787 0.6348 0.024 Uiso calc 1
C C31 0.19093(12) 0.9255(6) -0.19180(19) 0.0230(7) Uani d 1
H H31A 0.1762 1.0234 -0.2508 0.034 Uiso calc 1
H H31B 0.2294 0.8380 -0.1968 0.034 Uiso calc 1
H H31C 0.1972 1.0487 -0.1377 0.034 Uiso calc 1
C C41 0.01986(12) 0.6026(6) -0.14884(19) 0.0222(6) Uani d 1
H H41A -0.0146 0.5805 -0.2011 0.033 Uiso calc 1
H H41B 0.0410 0.7684 -0.1577 0.033 Uiso calc 1
H H41C 0.0051 0.6081 -0.0879 0.033 Uiso calc 1
C C51 0.07898(12) -0.0741(6) 0.09227(18) 0.0216(6) Uani d 1
H H51A 0.0404 -0.1652 0.0935 0.032 Uiso calc 1
H H51B 0.0887 0.0406 0.1484 0.032 Uiso calc 1
H H51C 0.1114 -0.2053 0.0929 0.032 Uiso calc 1

loop_
_atom_site_aniso_label
_atom_site_aniso_U_11
_atom_site_aniso_U_22
_atom_site_aniso_U_33
_atom_site_aniso_U_12
_atom_site_aniso_U_13
_atom_site_aniso_U_23
O3 0.0264(10) 0.0215(12) 0.0182(9) -0.0036(9) -0.0009(8) 0.0066(8)
O4 0.0197(10) 0.0133(11) 0.0209(9) 0.0013(8) -0.0071(8) -0.0020(8)
O5 0.0166(9) 0.0164(11) 0.0200(9) -0.0060(8) -0.0013(7) 0.0035(8)
O11 0.0216(10) 0.0107(10) 0.0249(10) -0.0038(8) -0.0031(8) 0.0000(8)
O19 0.0322(11) 0.0154(12) 0.0186(10) 0.0008(9) -0.0110(8) -0.0003(9)
N12 0.0202(12) 0.0120(14) 0.0181(12) -0.0017(11) -0.0055(9) -0.0032(10)
C1 0.0166(13) 0.0096(15) 0.0150(12) 0.0015(11) 0.0018(10) -0.0025(10)
C2 0.0198(14) 0.0115(14) 0.0161(12) -0.0012(12) 0.0052(11) 0.0001(11)
C3 0.0215(14) 0.0137(15) 0.0122(12) 0.0035(12) 0.0017(10) 0.0014(11)
C4 0.0175(14) 0.0141(14) 0.0136(12) 0.0019(12) -0.0020(10) -0.0027(11)
C5 0.0161(13) 0.0105(14) 0.0166(13) -0.0005(11) 0.0028(10) -0.0014(11)
C6 0.0192(13) 0.0100(14) 0.0164(13) 0.0010(11) 0.0031(11) 0.0003(11)
C11 0.0154(13) 0.0102(14) 0.0168(13) -0.0002(11) 0.0015(10) -0.0022(11)
C13 0.0187(14) 0.0178(16) 0.0166(13) -0.0016(12) -0.0045(11) 0.0020(11)
C14 0.0209(14) 0.0163(15) 0.0178(13) -0.0032(12) -0.0001(11) -0.0010(12)
C15 0.0261(15) 0.0130(15) 0.0155(13) -0.0023(12) -0.0004(11) -0.0004(11)
C16 0.0217(14) 0.0140(15) 0.0183(13) 0.0001(12) 0.0005(11) 0.0004(11)
C17 0.0205(14) 0.0146(16) 0.0175(13) -0.0004(12) 0.0006(11) -0.0011(11)
C18 0.0217(14) 0.0203(16) 0.0161(13) 0.0000(13) -0.0018(11) -0.0006(12)
C31 0.0238(15) 0.0230(17) 0.0229(14) 0.0000(13) 0.0064(12) 0.0075(13)
C41 0.0232(15) 0.0157(16) 0.0251(14) 0.0015(13) -0.0031(12) 0.0028(12)
C51 0.0226(14) 0.0184(16) 0.0229(14) -0.0044(13) 0.0017(11) 0.0055(12)

loop_
_atom_type_symbol
_atom_type_description
_atom_type_scat_dispersion_real
_atom_type_scat_dispersion_imag
_atom_type_scat_source
C C 0.0033 0.0016 'International Tables Vol C Tables 4.2.6.8 and 6.1.1.4'
H H 0.0000 0.0000 'International Tables Vol C Tables 4.2.6.8 and 6.1.1.4'
N N 0.0061 0.0033 'International Tables Vol C Tables 4.2.6.8 and 6.1.1.4'
O O 0.0106 0.0060 'International Tables Vol C Tables 4.2.6.8 and 6.1.1.4'

loop_
_geom_angle_atom_site_label_1
_geom_angle_atom_site_label_2
_geom_angle_atom_site_label_3
_geom_angle
C3 O3 C31 117.22(19)
C4 O4 C41 113.10(19)
C5 O5 C51 117.44(18)
C18 O19 H19 107(2)
C11 N12 C13 123.6(2)
C11 N12 H12 119(2)
C13 N12 H12 117(2)
C2 C1 C6 120.8(2)
C2 C1 C11 118.1(2)
C6 C1 C11 120.9(2)
C1 C2 C3 119.3(2)
C1 C2 H2 120.3
C3 C2 H2 120.3
O3 C3 C4 115.4(2)
O3 C3 C2 124.3(2)
C4 C3 C2 120.2(2)
O4 C4 C5 119.2(2)
O4 C4 C3 120.6(2)
C5 C4 C3 120.2(2)
O5 C5 C4 116.0(2)
O5 C5 C6 124.2(2)
C4 C5 C6 119.8(2)
C1 C6 C5 119.6(2)
C1 C6 H6 120.2
C5 C6 H6 120.2
O11 C11 N12 123.1(2)
O11 C11 C1 120.1(2)
N12 C11 C1 116.9(2)
N12 C13 C14 111.1(2)
N12 C13 H13A 109.4
C14 C13 H13A 109.4
N12 C13 H13B 109.4
C14 C13 H13B 109.4
H13A C13 H13B 108.0
C13 C14 C15 113.5(2)
C13 C14 H14A 108.9
C15 C14 H14A 108.9
C13 C14 H14B 108.9
C15 C14 H14B 108.9
H14A C14 H14B 107.7
C16 C15 C14 114.3(2)
C16 C15 H15A 108.7
C14 C15 H15A 108.7
C16 C15 H15B 108.7
C14 C15 H15B 108.7
H15A C15 H15B 107.6
C15 C16 C17 112.1(2)
C15 C16 H16A 109.2
C17 C16 H16A 109.2
C15 C16 H16B 109.2
C17 C16 H16B 109.2
H16A C16 H16B 107.9
C18 C17 C16 113.0(2)
C18 C17 H17A 109.0
C16 C17 H17A 109.0
C18 C17 H17B 109.0
C16 C17 H17B 109.0
H17A C17 H17B 107.8
O19 C18 C17 109.2(2)
O19 C18 H18A 109.8
C17 C18 H18A 109.8
O19 C18 H18B 109.8
C17 C18 H18B 109.8
H18A C18 H18B 108.3
O3 C31 H31A 109.5
O3 C31 H31B 109.5
H31A C31 H31B 109.5
O3 C31 H31C 109.5
H31A C31 H31C 109.5
H31B C31 H31C 109.5
O4 C41 H41A 109.5
O4 C41 H41B 109.5
H41A C41 H41B 109.5
O4 C41 H41C 109.5
H41A C41 H41C 109.5
H41B C41 H41C 109.5
O5 C51 H51A 109.5
O5 C51 H51B 109.5
H51A C51 H51B 109.5
O5 C51 H51C 109.5
H51A C51 H51C 109.5
H51B C51 H51C 109.5

loop_
_geom_bond_atom_site_label_1
_geom_bond_atom_site_label_2
_geom_bond_distance
O3 C3 1.366(3)
O3 C31 1.427(3)
O4 C4 1.376(3)
O4 C41 1.446(3)
O5 C5 1.359(3)
O5 C51 1.429(3)
O11 C11 1.240(3)
O19 C18 1.431(3)
O19 H19 0.92(4)
N12 C11 1.335(3)
N12 C13 1.459(3)
N12 H12 0.77(3)
C1 C2 1.393(3)
C1 C6 1.394(3)
C1 C11 1.498(3)
C2 C3 1.395(3)
C2 H2 0.9500
C3 C4 1.396(4)
C4 C5 1.393(3)
C5 C6 1.399(3)
C6 H6 0.9500
C13 C14 1.509(4)
C13 H13A 0.9900
C13 H13B 0.9900
C14 C15 1.530(3)
C14 H14A 0.9900
C14 H14B 0.9900
C15 C16 1.520(4)
C15 H15A 0.9900
C15 H15B 0.9900
C16 C17 1.527(3)
C16 H16A 0.9900
C16 H16B 0.9900
C17 C18 1.510(4)
C17 H17A 0.9900
C17 H17B 0.9900
C18 H18A 0.9900
C18 H18B 0.9900
C31 H31A 0.9800
C31 H31B 0.9800
C31 H31C 0.9800
C41 H41A 0.9800
C41 H41B 0.9800
C41 H41C 0.9800
C51 H51A 0.9800
C51 H51B 0.9800
C51 H51C 0.9800

loop_
_geom_hbond_atom_site_label_D
_geom_hbond_atom_site_label_H
_geom_hbond_atom_site_label_A
_geom_hbond_site_symmetry_A
_geom_hbond_distance_DH
_geom_hbond_distance_HA
_geom_hbond_distance_DA
_geom_hbond_angle_DHA
O19 H19 O19 2_656 0.92(4) 1.86(4) 2.7799(14) 176(4)
N12 H12 O11 1_545 0.77(3) 2.15(3) 2.859(3) 153(3)
C18 H18B O11 4_576 0.99 2.64 3.614(3) 168
C41 H41B O3 . 0.98 2.44 3.010(3) 117

loop_
_geom_torsion_atom_site_label_1
_geom_torsion_atom_site_label_2
_geom_torsion_atom_site_label_3
_geom_torsion_atom_site_label_4
_geom_torsion
_geom_torsion_publ_flag
C6 C1 C2 C3 -0.9(4) ?
C11 C1 C2 C3 -175.9(2) ?
C31 O3 C3 C4 176.7(2) y
C31 O3 C3 C2 -3.5(4) y
C1 C2 C3 O3 -176.8(2) ?
C1 C2 C3 C4 3.0(4) ?
C41 O4 C4 C5 108.9(3) y
C41 O4 C4 C3 -74.4(3) y
O3 C3 C4 O4 1.2(4) ?
C2 C3 C4 O4 -178.6(2) ?
O3 C3 C4 C5 177.9(2) ?
C2 C3 C4 C5 -1.9(4) ?
C51 O5 C5 C4 -175.7(2) y
C51 O5 C5 C6 3.6(4) y
O4 C4 C5 O5 -5.3(4) ?
C3 C4 C5 O5 178.0(2) ?
O4 C4 C5 C6 175.5(2) ?
C3 C4 C5 C6 -1.3(4) ?
C2 C1 C6 C5 -2.3(4) ?
C11 C1 C6 C5 172.6(2) ?
O5 C5 C6 C1 -175.8(2) ?
C4 C5 C6 C1 3.4(4) ?
C13 N12 C11 O11 7.0(4) ?
C13 N12 C11 C1 -171.3(2) y
C2 C1 C11 O11 32.3(4) ?
C6 C1 C11 O11 -142.8(3) ?
C2 C1 C11 N12 -149.3(2) y
C6 C1 C11 N12 35.6(3) y
C11 N12 C13 C14 129.1(3) y
N12 C13 C14 C15 177.5(2) y
C13 C14 C15 C16 65.7(3) y
C14 C15 C16 C17 173.9(2) y
C15 C16 C17 C18 -174.4(2) y
C16 C17 C18 O19 177.9(2) y

_cod_database_fobs_code 2241662
